data_2104392
loop_
_publ_author_name
'McMillen, Colin D.'
'Hu, Jia'
'VanDerveer, Donald'
'Kolis, Joseph W.'

_publ_section_title
;
 Trigonal structures of <i>A</i>Be~2~BO~3~F~2~ (<i>A</i> = Rb, Cs, Tl)
 crystals
;
_journal_issue 4
_journal_name_full 'Acta Crystallographica Section B'
_journal_page_first 445
_journal_page_last 449
_journal_paper_doi 10.1107/S0108768109024161
_journal_volume 65
_journal_year 2009
_chemical_formula_sum 'B Be2 F2 O3 Rb'
_chemical_formula_weight 200.30
_chemical_name_systematic
;
 ?
;
_space_group_IT_number 155
_symmetry_cell_setting trigonal
_symmetry_space_group_name_Hall 'R 3 2"'
_symmetry_space_group_name_H-M 'R 3 2 :H'
_atom_sites_solution_hydrogens none
_atom_sites_solution_primary direct
_atom_sites_solution_secondary difmap
_audit_creation_method SHELXL-97
_cell_angle_alpha 90.00
_cell_angle_beta 90.00
_cell_angle_gamma 120.00
_cell_formula_units_Z 3
_cell_length_a 4.4387(6)
_cell_length_b 4.4387(6)
_cell_length_c 19.820(4)
_cell_measurement_reflns_used 772
_cell_measurement_temperature 293(2)
_cell_measurement_theta_max 26.6569
_cell_measurement_theta_min 3.0835
_cell_volume 338.18(9)
_computing_cell_refinement 'CrystalClear (Rigaku/MSC, 1999)'
_computing_data_collection 'CrystalClear (Rigaku/MSC, 1999)'
_computing_data_reduction 'CrystalClear (Rigaku/MSC, 1999)'
_computing_molecular_graphics 'DIAMOND (Brandenburg, 1999)'
_computing_publication_material 'SHELXL-97 (Sheldrick, 1997)'
_computing_structure_refinement 'SHELXL-97 (Sheldrick, 1997)'
_computing_structure_solution 'SHELXS-97 (Sheldrick, 1990)'
_diffrn_ambient_temperature 293(2)
_diffrn_detector_area_resol_mean 14.6306
_diffrn_measured_fraction_theta_full 0.991
_diffrn_measured_fraction_theta_max 0.991
_diffrn_measurement_device_type 'Rigaku AFC8S'
_diffrn_measurement_method '\w scans'
_diffrn_radiation_monochromator graphite
_diffrn_radiation_source 'fine-focus sealed tube'
_diffrn_radiation_type MoK\a
_diffrn_radiation_wavelength 0.71073
_diffrn_reflns_av_R_equivalents 0.0793
_diffrn_reflns_av_sigmaI/netI 0.0394
_diffrn_reflns_limit_h_max 4
_diffrn_reflns_limit_h_min -5
_diffrn_reflns_limit_k_max 5
_diffrn_reflns_limit_k_min -5
_diffrn_reflns_limit_l_max 24
_diffrn_reflns_limit_l_min -23
_diffrn_reflns_number 974
_diffrn_reflns_theta_full 26.17
_diffrn_reflns_theta_max 26.17
_diffrn_reflns_theta_min 3.08
_diffrn_standards_decay_% 0
_diffrn_standards_interval_count 0
_diffrn_standards_interval_time 0
_diffrn_standards_number 0
_exptl_absorpt_coefficient_mu 10.925
_exptl_absorpt_correction_T_max 0.0734
_exptl_absorpt_correction_T_min 0.0301
_exptl_absorpt_correction_type multi-scan
_exptl_absorpt_process_details 'REQAB, CrystalClear'
_exptl_crystal_colour colorless
_exptl_crystal_density_diffrn 2.951
_exptl_crystal_density_method 'not measured'
_exptl_crystal_description 'hexagonal plate fragment'
_exptl_crystal_F_000 276
_exptl_crystal_size_max 0.50
_exptl_crystal_size_mid 0.26
_exptl_crystal_size_min 0.24
_refine_diff_density_max 0.715
_refine_diff_density_min -1.000
_refine_ls_abs_structure_details 'Flack H D (1983), Acta Cryst. A39, 876-881'
_refine_ls_abs_structure_Flack 0.15(5)
_refine_ls_extinction_method none
_refine_ls_goodness_of_fit_ref 1.180
_refine_ls_hydrogen_treatment none
_refine_ls_matrix_type full
_refine_ls_number_parameters 16
_refine_ls_number_reflns 162
_refine_ls_number_restraints 0
_refine_ls_restrained_S_all 1.180
_refine_ls_R_factor_all 0.0362
_refine_ls_R_factor_gt 0.0360
_refine_ls_shift/su_max 0.000
_refine_ls_shift/su_mean 0.000
_refine_ls_structure_factor_coef Fsqd
_refine_ls_weighting_details 'calc w=1/[\s^2^(Fo^2^)+(0.0552P)^2^+0.0000P] where P=(Fo^2^+2Fc^2^)/3'
_refine_ls_weighting_scheme calc
_refine_ls_wR_factor_gt 0.0808
_refine_ls_wR_factor_ref 0.0808
_reflns_number_gt 161
_reflns_number_total 162
_reflns_threshold_expression >2sigma(I)
_cod_data_source_file bp5022.cif
_cod_data_source_block cdmrbbf3hex1
_cod_depositor_comments
;
The following automatic conversions were performed:
'_symmetry_cell_setting' value 'Trigonal' changed to 'trigonal' according
to '/home/saulius/struct/CIF-dictionaries/cif_core.dic' dictionary named
'cif_core.dic' version 2.4.1 from 2010-06-29.

Automatic conversion script
Id: cif_fix_enum 1527 2010-12-29 10:47:43Z saulius 

The following automatic conversions were performed:

'_symmetry_cell_setting' value 'Trigonal' changed to 'trigonal'
according to /home/saulius/struct/CIF-dictionaries/cif_core.dic
dictionary named 'cif_core.dic' version 2.4.1 from 2010-06-29.

Automatic conversion script
Id: cif_fix_values 1715 2011-07-08 13:25:40Z adriana 
;
_cod_original_cell_volume 338.17(9)
_cod_original_sg_symbol_H-M R32
_cod_database_code 2104392
_cod_database_fobs_code 2104392

loop_
_symmetry_equiv_pos_as_xyz
'x, y, z'
'-y, x-y, z'
'-x+y, -x, z'
'y, x, -z'
'x-y, -y, -z'
'-x, -x+y, -z'
'x+2/3, y+1/3, z+1/3'
'-y+2/3, x-y+1/3, z+1/3'
'-x+y+2/3, -x+1/3, z+1/3'
'y+2/3, x+1/3, -z+1/3'
'x-y+2/3, -y+1/3, -z+1/3'
'-x+2/3, -x+y+1/3, -z+1/3'
'x+1/3, y+2/3, z+2/3'
'-y+1/3, x-y+2/3, z+2/3'
'-x+y+1/3, -x+2/3, z+2/3'
'y+1/3, x+2/3, -z+2/3'
'x-y+1/3, -y+2/3, -z+2/3'
'-x+1/3, -x+y+2/3, -z+2/3'

loop_
_atom_site_type_symbol
_atom_site_label
_atom_site_fract_x
_atom_site_fract_y
_atom_site_fract_z
_atom_site_U_iso_or_equiv
_atom_site_adp_type
_atom_site_calc_flag
_atom_site_refinement_flags
_atom_site_occupancy
_atom_site_disorder_assembly
_atom_site_disorder_group
Rb Rb1 0.0000 0.0000 1.0000 0.0190(4) Uani d S 1 . .
F F1 0.3333 -0.3333 0.9390(2) 0.0194(10) Uani d S 1 . .
B B1 0.6667 -0.6667 0.8333 0.011(2) Uani d S 1 . .
O O1 0.3586(11) 0.0253(11) 0.8333 0.0109(11) Uani d S 1 . .
Be Be1 0.3333 -0.3333 0.8618(4) 0.0069(15) Uani d S 1 . .

loop_
_atom_site_aniso_label
_atom_site_aniso_U_11
_atom_site_aniso_U_22
_atom_site_aniso_U_33
_atom_site_aniso_U_12
_atom_site_aniso_U_13
_atom_site_aniso_U_23
Rb1 0.0164(4) 0.0164(4) 0.0243(7) 0.0082(2) 0.000 0.000
F1 0.0244(14) 0.0244(14) 0.010(2) 0.0122(7) 0.000 0.000
B1 0.012(3) 0.012(3) 0.011(5) 0.0059(15) 0.000 0.000
O1 0.0046(17) 0.0046(17) 0.021(3) 0.000(2) -0.0019(11) 0.0019(11)
Be1 0.005(2) 0.005(2) 0.010(4) 0.0026(10) 0.000 0.000

loop_
_atom_type_symbol
_atom_type_description
_atom_type_scat_dispersion_real
_atom_type_scat_dispersion_imag
_atom_type_scat_source
Be Be 0.0005 0.0002 'International Tables Vol C Tables 4.2.6.8 and 6.1.1.4'
B B 0.0013 0.0007 'International Tables Vol C Tables 4.2.6.8 and 6.1.1.4'
O O 0.0106 0.0060 'International Tables Vol C Tables 4.2.6.8 and 6.1.1.4'
F F 0.0171 0.0103 'International Tables Vol C Tables 4.2.6.8 and 6.1.1.4'
Rb Rb -0.9393 2.9676 'International Tables Vol C Tables 4.2.6.8 and 6.1.1.4'

loop_
_geom_angle_atom_site_label_1
_geom_angle_atom_site_label_2
_geom_angle_atom_site_label_3
_geom_angle_site_symmetry_1
_geom_angle_site_symmetry_3
_geom_angle
_geom_angle_publ_flag
F1 Rb1 F1 . 4_557 180.00(17) ?
F1 Rb1 F1 . 1_455 103.14(10) ?
F1 Rb1 F1 4_557 1_455 76.86(10) ?
F1 Rb1 F1 . 4_657 76.86(10) ?
F1 Rb1 F1 4_557 4_657 103.14(10) ?
F1 Rb1 F1 1_455 4_657 180.0 ?
F1 Rb1 F1 . 1_565 103.14(10) ?
F1 Rb1 F1 4_557 1_565 76.86(10) ?
F1 Rb1 F1 1_455 1_565 103.14(10) ?
F1 Rb1 F1 4_657 1_565 76.86(10) ?
F1 Rb1 F1 . 4_547 76.86(10) ?
F1 Rb1 F1 4_557 4_547 103.14(10) ?
F1 Rb1 F1 1_455 4_547 76.86(10) ?
F1 Rb1 F1 4_657 4_547 103.14(10) ?
F1 Rb1 F1 1_565 4_547 180.0 ?
F1 Rb1 Be1 . 4_657 90.14(9) ?
F1 Rb1 Be1 4_557 4_657 89.86(9) ?
F1 Rb1 Be1 1_455 4_657 158.33(12) ?
F1 Rb1 Be1 4_657 4_657 21.67(12) ?
F1 Rb1 Be1 1_565 4_657 90.14(9) ?
F1 Rb1 Be1 4_547 4_657 89.86(9) ?
F1 Rb1 Be1 . 4_557 158.33(12) ?
F1 Rb1 Be1 4_557 4_557 21.67(12) ?
F1 Rb1 Be1 1_455 4_557 90.14(9) ?
F1 Rb1 Be1 4_657 4_557 89.86(9) ?
F1 Rb1 Be1 1_565 4_557 90.14(9) ?
F1 Rb1 Be1 4_547 4_557 89.86(9) ?
Be1 Rb1 Be1 4_657 4_557 72.54(14) ?
F1 Rb1 Be1 . 1_455 89.86(9) ?
F1 Rb1 Be1 4_557 1_455 90.14(9) ?
F1 Rb1 Be1 1_455 1_455 21.67(12) ?
F1 Rb1 Be1 4_657 1_455 158.33(12) ?
F1 Rb1 Be1 1_565 1_455 89.86(9) ?
F1 Rb1 Be1 4_547 1_455 90.14(9) ?
Be1 Rb1 Be1 4_657 1_455 180.0 ?
Be1 Rb1 Be1 4_557 1_455 107.46(14) ?
F1 Rb1 Be1 . . 21.67(12) ?
F1 Rb1 Be1 4_557 . 158.33(12) ?
F1 Rb1 Be1 1_455 . 89.86(9) ?
F1 Rb1 Be1 4_657 . 90.14(9) ?
F1 Rb1 Be1 1_565 . 89.86(9) ?
F1 Rb1 Be1 4_547 . 90.14(9) ?
Be1 Rb1 Be1 4_657 . 107.46(14) ?
Be1 Rb1 Be1 4_557 . 180.00(18) ?
Be1 Rb1 Be1 1_455 . 72.54(14) ?
F1 Rb1 Be1 . 4_547 90.14(9) ?
F1 Rb1 Be1 4_557 4_547 89.86(9) ?
F1 Rb1 Be1 1_455 4_547 90.14(9) ?
F1 Rb1 Be1 4_657 4_547 89.86(9) ?
F1 Rb1 Be1 1_565 4_547 158.33(12) ?
F1 Rb1 Be1 4_547 4_547 21.67(12) ?
Be1 Rb1 Be1 4_657 4_547 72.54(14) ?
Be1 Rb1 Be1 4_557 4_547 72.54(14) ?
Be1 Rb1 Be1 1_455 4_547 107.46(15) ?
Be1 Rb1 Be1 . 4_547 107.46(14) ?
F1 Rb1 Be1 . 1_565 89.86(9) ?
F1 Rb1 Be1 4_557 1_565 90.14(9) ?
F1 Rb1 Be1 1_455 1_565 89.86(9) ?
F1 Rb1 Be1 4_657 1_565 90.14(9) ?
F1 Rb1 Be1 1_565 1_565 21.67(12) ?
F1 Rb1 Be1 4_547 1_565 158.33(12) ?
Be1 Rb1 Be1 4_657 1_565 107.46(15) ?
Be1 Rb1 Be1 4_557 1_565 107.46(14) ?
Be1 Rb1 Be1 1_455 1_565 72.54(14) ?
Be1 Rb1 Be1 . 1_565 72.54(14) ?
Be1 Rb1 Be1 4_547 1_565 180.0000(10) ?
Be1 F1 Rb1 . . 115.24(8) ?
Be1 F1 Rb1 . 1_655 115.24(8) ?
Rb1 F1 Rb1 . 1_655 103.14(10) ?
Be1 F1 Rb1 . 1_545 115.24(8) ?
Rb1 F1 Rb1 . 1_545 103.14(10) ?
Rb1 F1 Rb1 1_655 1_545 103.14(10) ?
O1 B1 O1 2_645 1_545 120.000(4) ?
O1 B1 O1 2_645 3_655 120.000(12) ?
O1 B1 O1 1_545 3_655 120.000(4) ?
B1 O1 Be1 1_565 16_546 121.33(16) ?
B1 O1 Be1 1_565 . 121.33(16) ?
Be1 O1 Be1 16_546 . 117.3(3) ?
F1 Be1 O1 . 2_545 110.1(3) ?
F1 Be1 O1 . . 110.1(3) ?
O1 Be1 O1 2_545 . 108.8(3) ?
F1 Be1 O1 . 3_655 110.1(3) ?
O1 Be1 O1 2_545 3_655 108.8(3) ?
O1 Be1 O1 . 3_655 108.8(3) ?
F1 Be1 Rb1 . 1_655 43.09(9) ?
O1 Be1 Rb1 2_545 1_655 145.7(3) ?
O1 Be1 Rb1 . 1_655 102.2(2) ?
O1 Be1 Rb1 3_655 1_655 73.56(19) ?
F1 Be1 Rb1 . . 43.09(9) ?
O1 Be1 Rb1 2_545 . 102.2(2) ?
O1 Be1 Rb1 . . 73.56(19) ?
O1 Be1 Rb1 3_655 . 145.7(3) ?
Rb1 Be1 Rb1 1_655 . 72.54(14) ?
F1 Be1 Rb1 . 1_545 43.09(9) ?
O1 Be1 Rb1 2_545 1_545 73.56(19) ?
O1 Be1 Rb1 . 1_545 145.7(3) ?
O1 Be1 Rb1 3_655 1_545 102.2(2) ?
Rb1 Be1 Rb1 1_655 1_545 72.54(14) ?
Rb1 Be1 Rb1 . 1_545 72.54(14) ?
F1 Be1 Rb1 . 13_544 180.0000(10) ?
O1 Be1 Rb1 2_545 13_544 69.9(3) ?
O1 Be1 Rb1 . 13_544 69.9(3) ?
O1 Be1 Rb1 3_655 13_544 69.9(3) ?
Rb1 Be1 Rb1 1_655 13_544 136.91(9) ?
Rb1 Be1 Rb1 . 13_544 136.91(9) ?
Rb1 Be1 Rb1 1_545 13_544 136.91(9) ?

loop_
_geom_bond_atom_site_label_1
_geom_bond_atom_site_label_2
_geom_bond_site_symmetry_2
_geom_bond_distance
_geom_bond_publ_flag
Rb1 F1 . 2.833(2) ?
Rb1 F1 4_557 2.833(2) ?
Rb1 F1 1_455 2.833(2) ?
Rb1 F1 4_657 2.833(2) ?
Rb1 F1 1_565 2.833(2) ?
Rb1 F1 4_547 2.833(2) ?
Rb1 Be1 4_657 3.752(6) ?
Rb1 Be1 4_557 3.752(6) ?
Rb1 Be1 1_455 3.752(6) ?
Rb1 Be1 . 3.752(6) ?
Rb1 Be1 4_547 3.752(6) ?
Rb1 Be1 1_565 3.752(6) ?
F1 Be1 . 1.532(9) ?
F1 Rb1 1_655 2.833(2) ?
F1 Rb1 1_545 2.833(2) ?
B1 O1 2_645 1.367(5) ?
B1 O1 1_545 1.367(5) ?
B1 O1 3_655 1.367(5) ?
O1 B1 1_565 1.367(5) ?
O1 Be1 16_546 1.639(4) ?
O1 Be1 . 1.639(4) ?
Be1 O1 2_545 1.639(4) ?
Be1 O1 3_655 1.639(4) ?
Be1 Rb1 1_655 3.752(6) ?
Be1 Rb1 1_545 3.752(6) ?
Be1 Rb1 13_544 3.867(9) ?
